data_2221860
loop_
_publ_author_name
'Li, Zhu-Bo'
'Yang, Hao'
'Xie, Yong-Sheng'
'Zhao, Chen-Guang'

_publ_section_title
;
 4-Benzyl-7-chloro-2<i>H</i>-1,4-benzoxazin-3(4<i>H</i>)-one
;
_journal_issue 5
_journal_name_full 'Acta Crystallographica Section E'
_journal_page_first o1019
_journal_paper_doi 10.1107/S1600536809012586
_journal_volume 65
_journal_year 2009
_chemical_formula_moiety 'C15 H12 Cl N O2'
_chemical_formula_sum 'C15 H12 Cl N O2'
_chemical_formula_weight 273.71
_chemical_name_systematic
;
4-Benzyl-7-chloro-2<i>H</i>-1,4-benzoxazin-3(4<i>H</i>)-one
;
_space_group_IT_number 14
_symmetry_cell_setting monoclinic
_symmetry_space_group_name_Hall '-P 2ybc'
_symmetry_space_group_name_H-M 'P 1 21/c 1'
_atom_sites_solution_hydrogens geom
_atom_sites_solution_primary direct
_atom_sites_solution_secondary difmap
_audit_creation_method SHELXL-97
_cell_angle_alpha 90.00
_cell_angle_beta 91.833(4)
_cell_angle_gamma 90.00
_cell_formula_units_Z 4
_cell_length_a 5.0894(11)
_cell_length_b 12.630(3)
_cell_length_c 20.070(4)
_cell_measurement_reflns_used 1156
_cell_measurement_temperature 298(2)
_cell_measurement_theta_max 20.79
_cell_measurement_theta_min 2.59
_cell_volume 1289.4(5)
_computing_cell_refinement 'SAINT (Bruker 2005)'
_computing_data_collection 'SMART (Bruker 2005)'
_computing_data_reduction 'SAINT (Bruker 2005)'
_computing_molecular_graphics 'XP in SHELXTL (Sheldrick, 2008)'
_computing_publication_material 'SHELXL97 (Sheldrick, 2008)'
_computing_structure_refinement 'SHELXL97 (Sheldrick, 2008)'
_computing_structure_solution 'SHELXS97 (Sheldrick, 2008)'
_diffrn_ambient_temperature 298(2)
_diffrn_measured_fraction_theta_full 0.998
_diffrn_measured_fraction_theta_max 0.998
_diffrn_measurement_device_type 'Bruker SMART CCD area-detector'
_diffrn_measurement_method '\f and \w scans'
_diffrn_radiation_monochromator graphite
_diffrn_radiation_source 'fine-focus sealed tube'
_diffrn_radiation_type MoK\a
_diffrn_radiation_wavelength 0.71073
_diffrn_reflns_av_R_equivalents 0.0305
_diffrn_reflns_av_sigmaI/netI 0.0351
_diffrn_reflns_limit_h_max 6
_diffrn_reflns_limit_h_min -6
_diffrn_reflns_limit_k_max 10
_diffrn_reflns_limit_k_min -15
_diffrn_reflns_limit_l_max 22
_diffrn_reflns_limit_l_min -23
_diffrn_reflns_number 6606
_diffrn_reflns_theta_full 25.05
_diffrn_reflns_theta_max 25.05
_diffrn_reflns_theta_min 1.91
_diffrn_standards_number 0
_exptl_absorpt_coefficient_mu 0.292
_exptl_absorpt_correction_T_max 0.9713
_exptl_absorpt_correction_T_min 0.9547
_exptl_absorpt_correction_type multi-scan
_exptl_absorpt_process_details '(SADABS; Bruker, 2005)'
_exptl_crystal_colour colorless
_exptl_crystal_density_diffrn 1.410
_exptl_crystal_density_method 'not measured'
_exptl_crystal_description block
_exptl_crystal_F_000 568
_exptl_crystal_size_max 0.16
_exptl_crystal_size_mid 0.14
_exptl_crystal_size_min 0.10
_refine_diff_density_max 0.178
_refine_diff_density_min -0.212
_refine_ls_extinction_method none
_refine_ls_goodness_of_fit_ref 1.020
_refine_ls_hydrogen_treatment constr
_refine_ls_matrix_type full
_refine_ls_number_parameters 182
_refine_ls_number_reflns 2268
_refine_ls_number_restraints 0
_refine_ls_restrained_S_all 1.020
_refine_ls_R_factor_all 0.0797
_refine_ls_R_factor_gt 0.0438
_refine_ls_shift/su_max 0.000
_refine_ls_shift/su_mean 0.000
_refine_ls_structure_factor_coef Fsqd
_refine_ls_weighting_details 'calc w=1/[\s^2^(Fo^2^)+(0.0527P)^2^+0.1942P] where P=(Fo^2^+2Fc^2^)/3'
_refine_ls_weighting_scheme calc
_refine_ls_wR_factor_gt 0.1027
_refine_ls_wR_factor_ref 0.1209
_reflns_number_gt 1402
_reflns_number_total 2268
_reflns_threshold_expression >2sigma(I)
_cod_data_source_file xu2496.cif
_cod_data_source_block I
_cod_depositor_comments
;
The following automatic conversions were performed:
'_symmetry_cell_setting' value 'Monoclinic' changed to 'monoclinic'
according to '/home/saulius/struct/CIF-dictionaries/cif_core.dic'
dictionary named 'cif_core.dic' version 2.4.1 from 2010-06-29.

Automatic conversion script
Id: cif_fix_enum 1527 2010-12-29 10:47:43Z saulius 

The following automatic conversions were performed:

'_symmetry_cell_setting' value 'Monoclinic' changed to 'monoclinic'
according to /home/saulius/struct/CIF-dictionaries/cif_core.dic
dictionary named 'cif_core.dic' version 2.4.1 from 2010-06-29.

Automatic conversion script
Id: cif_fix_values 1715 2011-07-08 13:25:40Z adriana 
;
_cod_original_sg_symbol_H-M 'P 21/c'
_cod_database_code 2221860
_cod_database_fobs_code 2221860

loop_
_symmetry_equiv_pos_as_xyz
'x, y, z'
'-x, y+1/2, -z+1/2'
'-x, -y, -z'
'x, -y-1/2, z-1/2'

loop_
_atom_site_type_symbol
_atom_site_label
_atom_site_fract_x
_atom_site_fract_y
_atom_site_fract_z
_atom_site_U_iso_or_equiv
_atom_site_adp_type
_atom_site_calc_flag
_atom_site_refinement_flags
_atom_site_occupancy
_atom_site_disorder_assembly
_atom_site_disorder_group
Cl Cl1 1.04449(14) 0.70775(6) 0.03801(4) 0.0845(3) Uani d . 1 . .
O O1 -0.0247(4) 0.38796(16) 0.23334(10) 0.0903(6) Uani d . 1 . .
O O2 0.459(4) 0.4090(11) 0.1102(14) 0.079(4) Uani d P 0.46(4) A 1
O O2' 0.358(5) 0.4386(16) 0.0928(5) 0.085(4) Uani d P 0.54(4) A 2
N N1 0.2417(4) 0.52888(17) 0.21372(9) 0.0620(5) Uani d . 1 . .
C C1 0.8090(5) 0.6568(2) 0.09015(12) 0.0620(7) Uani d . 1 . .
C C2 0.6971(5) 0.5605(2) 0.07550(13) 0.0723(7) Uani d . 1 A .
H H2 0.7454 0.5233 0.0378 0.087 Uiso calc R 1 . .
C C3 0.5134(5) 0.5196(2) 0.11685(13) 0.0679(7) Uani d . 1 . .
C C4 0.4348(5) 0.57338(19) 0.17315(11) 0.0567(6) Uani d . 1 A .
C C5 0.5528(6) 0.6694(2) 0.18658(13) 0.0715(8) Uani d . 1 . .
H H5 0.5058 0.7070 0.2242 0.086 Uiso calc R 1 A .
C C6 0.7390(6) 0.7116(2) 0.14561(14) 0.0765(8) Uani d . 1 A .
H H6 0.8161 0.7767 0.1556 0.092 Uiso calc R 1 . .
C C7 0.2299(8) 0.3790(2) 0.13820(16) 0.0967(10) Uani d . 1 . .
H H7A 0.2446 0.3040 0.1481 0.116 Uiso calc PR 0.46(4) A 1
H H7B 0.0913 0.3865 0.1042 0.116 Uiso calc PR 0.46(4) A 1
H H7'A 0.3253 0.3162 0.1528 0.116 Uiso d PR 0.54(4) A 2
H H7'B 0.0757 0.3544 0.1131 0.116 Uiso d PR 0.54(4) A 2
C C8 0.1376(6) 0.4322(2) 0.19949(14) 0.0713(7) Uani d . 1 A .
C C9 0.1563(5) 0.5849(2) 0.27351(12) 0.0673(7) Uani d . 1 . .
H H9A -0.0118 0.5564 0.2862 0.081 Uiso calc R 1 . .
H H9B 0.1306 0.6591 0.2626 0.081 Uiso calc R 1 . .
C C10 0.3484(4) 0.57652(19) 0.33223(11) 0.0534(6) Uani d . 1 . .
C C11 0.5208(5) 0.4939(2) 0.34046(13) 0.0684(7) Uani d . 1 . .
H H11 0.5248 0.4407 0.3085 0.082 Uiso calc R 1 . .
C C12 0.6897(6) 0.4889(2) 0.39610(16) 0.0849(9) Uani d . 1 . .
H H12 0.8071 0.4328 0.4010 0.102 Uiso calc R 1 . .
C C13 0.6842(6) 0.5657(3) 0.44339(14) 0.0797(8) Uani d . 1 . .
H H13 0.7962 0.5616 0.4808 0.096 Uiso calc R 1 . .
C C14 0.5167(6) 0.6478(3) 0.43615(14) 0.0819(9) Uani d . 1 . .
H H14 0.5142 0.7007 0.4683 0.098 Uiso calc R 1 . .
C C15 0.3484(5) 0.6531(2) 0.38073(14) 0.0748(8) Uani d . 1 . .
H H15 0.2327 0.7098 0.3763 0.090 Uiso calc R 1 . .

loop_
_atom_site_aniso_label
_atom_site_aniso_U_11
_atom_site_aniso_U_22
_atom_site_aniso_U_33
_atom_site_aniso_U_12
_atom_site_aniso_U_13
_atom_site_aniso_U_23
Cl1 0.0817(5) 0.0935(6) 0.0780(5) -0.0153(4) 0.0008(4) 0.0149(4)
O1 0.0999(15) 0.0831(13) 0.0889(14) -0.0188(12) 0.0197(12) 0.0042(11)
O2 0.081(6) 0.055(5) 0.103(8) -0.012(4) 0.024(6) -0.024(5)
O2' 0.111(9) 0.085(6) 0.062(3) -0.030(6) 0.014(4) -0.019(3)
N1 0.0640(13) 0.0662(13) 0.0556(12) -0.0020(11) -0.0015(10) -0.0049(10)
C1 0.0630(16) 0.0635(16) 0.0585(15) -0.0031(13) -0.0109(13) 0.0075(13)
C2 0.0794(18) 0.0759(19) 0.0618(16) -0.0103(15) 0.0068(14) -0.0117(14)
C3 0.0764(18) 0.0629(16) 0.0642(16) -0.0124(14) -0.0004(14) -0.0120(14)
C4 0.0628(15) 0.0569(15) 0.0497(14) -0.0002(13) -0.0074(12) 0.0003(12)
C5 0.098(2) 0.0594(16) 0.0570(15) -0.0021(15) 0.0018(15) -0.0067(13)
C6 0.099(2) 0.0597(16) 0.0709(18) -0.0122(16) -0.0035(16) 0.0018(15)
C7 0.135(3) 0.0709(19) 0.085(2) -0.024(2) 0.028(2) -0.0136(18)
C8 0.0770(19) 0.0689(18) 0.0678(17) -0.0049(16) -0.0007(15) 0.0044(15)
C9 0.0586(15) 0.0778(18) 0.0653(16) 0.0050(13) 0.0013(13) -0.0107(14)
C10 0.0501(14) 0.0603(15) 0.0501(13) 0.0006(12) 0.0070(11) 0.0018(12)
C11 0.0787(18) 0.0624(16) 0.0640(17) 0.0060(14) 0.0017(14) 0.0003(13)
C12 0.094(2) 0.075(2) 0.085(2) 0.0196(16) -0.0067(18) 0.0158(17)
C13 0.086(2) 0.094(2) 0.0594(17) -0.0009(18) -0.0062(14) 0.0101(17)
C14 0.083(2) 0.097(2) 0.0655(18) -0.0023(18) -0.0002(16) -0.0212(17)
C15 0.0673(17) 0.0811(19) 0.0758(18) 0.0175(14) 0.0001(15) -0.0147(16)

loop_
_atom_type_symbol
_atom_type_description
_atom_type_scat_dispersion_real
_atom_type_scat_dispersion_imag
_atom_type_scat_source
C C 0.0033 0.0016 'International Tables Vol C Tables 4.2.6.8 and 6.1.1.4'
H H 0.0000 0.0000 'International Tables Vol C Tables 4.2.6.8 and 6.1.1.4'
N N 0.0061 0.0033 'International Tables Vol C Tables 4.2.6.8 and 6.1.1.4'
O O 0.0106 0.0060 'International Tables Vol C Tables 4.2.6.8 and 6.1.1.4'
Cl Cl 0.1484 0.1585 'International Tables Vol C Tables 4.2.6.8 and 6.1.1.4'

loop_
_geom_angle_atom_site_label_1
_geom_angle_atom_site_label_2
_geom_angle_atom_site_label_3
_geom_angle_site_symmetry_1
_geom_angle_site_symmetry_3
_geom_angle
_geom_angle_publ_flag
C7 O2 C3 . . 113.6(7) ?
C7 O2' C3 . . 117.4(6) ?
C8 N1 C4 . . 120.7(2) ?
C8 N1 C9 . . 118.7(2) ?
C4 N1 C9 . . 120.5(2) ?
C6 C1 C2 . . 120.4(3) ?
C6 C1 Cl1 . . 120.3(2) ?
C2 C1 Cl1 . . 119.3(2) ?
C1 C2 C3 . . 119.4(2) ?
C1 C2 H2 . . 120.3 ?
C3 C2 H2 . . 120.3 ?
C2 C3 O2' . . 117.7(5) ?
C2 C3 C4 . . 121.9(2) ?
O2' C3 C4 . . 118.2(8) ?
C2 C3 O2 . . 116.5(5) ?
C4 C3 O2 . . 119.5(8) ?
C5 C4 C3 . . 117.1(2) ?
C5 C4 N1 . . 123.0(2) ?
C3 C4 N1 . . 119.9(2) ?
C4 C5 C6 . . 121.8(3) ?
C4 C5 H5 . . 119.1 ?
C6 C5 H5 . . 119.1 ?
C1 C6 C5 . . 119.4(3) ?
C1 C6 H6 . . 120.3 ?
C5 C6 H6 . . 120.3 ?
O2 C7 C8 . . 120.6(7) ?
O2' C7 C8 . . 118.1(8) ?
O2 C7 H7A . . 107.2 ?
O2' C7 H7A . . 129.9 ?
C8 C7 H7A . . 107.2 ?
O2 C7 H7B . . 107.2 ?
O2' C7 H7B . . 80.1 ?
C8 C7 H7B . . 107.2 ?
H7A C7 H7B . . 106.8 ?
O2 C7 H7'A . . 85.8 ?
O2' C7 H7'A . . 114.1 ?
C8 C7 H7'A . . 106.6 ?
H7B C7 H7'A . . 129.7 ?
O2 C7 H7'B . . 124.2 ?
O2' C7 H7'B . . 103.0 ?
C8 C7 H7'B . . 107.6 ?
H7A C7 H7'B . . 81.4 ?
H7'A C7 H7'B . . 106.6 ?
O1 C8 N1 . . 124.1(3) ?
O1 C8 C7 . . 119.3(3) ?
N1 C8 C7 . . 116.6(3) ?
N1 C9 C10 . . 113.70(19) ?
N1 C9 H9A . . 108.8 ?
C10 C9 H9A . . 108.8 ?
N1 C9 H9B . . 108.8 ?
C10 C9 H9B . . 108.8 ?
H9A C9 H9B . . 107.7 ?
C11 C10 C15 . . 117.8(2) ?
C11 C10 C9 . . 122.9(2) ?
C15 C10 C9 . . 119.3(2) ?
C10 C11 C12 . . 120.6(3) ?
C10 C11 H11 . . 119.7 ?
C12 C11 H11 . . 119.7 ?
C13 C12 C11 . . 120.2(3) ?
C13 C12 H12 . . 119.9 ?
C11 C12 H12 . . 119.9 ?
C14 C13 C12 . . 120.1(3) ?
C14 C13 H13 . . 120.0 ?
C12 C13 H13 . . 120.0 ?
C13 C14 C15 . . 119.8(3) ?
C13 C14 H14 . . 120.1 ?
C15 C14 H14 . . 120.1 ?
C10 C15 C14 . . 121.5(3) ?
C10 C15 H15 . . 119.3 ?
C14 C15 H15 . . 119.3 ?

loop_
_geom_bond_atom_site_label_1
_geom_bond_atom_site_label_2
_geom_bond_site_symmetry_2
_geom_bond_distance
_geom_bond_publ_flag
Cl1 C1 . 1.739(3) ?
O1 C8 . 1.222(3) ?
O2 C7 . 1.363(11) ?
O2 C3 . 1.429(11) ?
O2' C7 . 1.363(9) ?
O2' C3 . 1.372(9) ?
N1 C8 . 1.357(3) ?
N1 C4 . 1.413(3) ?
N1 C9 . 1.471(3) ?
C1 C6 . 1.368(4) ?
C1 C2 . 1.370(3) ?
C2 C3 . 1.371(3) ?
C2 H2 . 0.9300 ?
C3 C4 . 1.388(3) ?
C4 C5 . 1.376(3) ?
C5 C6 . 1.381(4) ?
C5 H5 . 0.9300 ?
C6 H6 . 0.9300 ?
C7 C8 . 1.491(4) ?
C7 H7A . 0.9700 ?
C7 H7B . 0.9700 ?
C7 H7'A . 0.9700 ?
C7 H7'B . 0.9700 ?
C9 C10 . 1.511(3) ?
C9 H9A . 0.9700 ?
C9 H9B . 0.9700 ?
C10 C11 . 1.370(3) ?
C10 C15 . 1.372(3) ?
C11 C12 . 1.389(4) ?
C11 H11 . 0.9300 ?
C12 C13 . 1.357(4) ?
C12 H12 . 0.9300 ?
C13 C14 . 1.348(4) ?
C13 H13 . 0.9300 ?
C14 C15 . 1.384(4) ?
C14 H14 . 0.9300 ?
C15 H15 . 0.9300 ?

loop_
_geom_torsion_atom_site_label_1
_geom_torsion_atom_site_label_2
_geom_torsion_atom_site_label_3
_geom_torsion_atom_site_label_4
_geom_torsion_site_symmetry_1
_geom_torsion_site_symmetry_2
_geom_torsion_site_symmetry_3
_geom_torsion_site_symmetry_4
_geom_torsion
_geom_torsion_publ_flag
C6 C1 C2 C3 . . . . 0.2(4) ?
Cl1 C1 C2 C3 . . . . 179.3(2) ?
C1 C2 C3 O2' . . . . 163.7(15) ?
C1 C2 C3 C4 . . . . 0.6(4) ?
C1 C2 C3 O2 . . . . -163.1(15) ?
C7 O2' C3 C2 . . . . 162.2(16) ?
C7 O2' C3 C4 . . . . -34(3) ?
C7 O2' C3 O2 . . . . 66.7(14) ?
C7 O2 C3 C2 . . . . -162.9(15) ?
C7 O2 C3 O2' . . . . -62.9(13) ?
C7 O2 C3 C4 . . . . 33(3) ?
C2 C3 C4 C5 . . . . -1.1(4) ?
O2' C3 C4 C5 . . . . -164.0(13) ?
O2 C3 C4 C5 . . . . 162.1(14) ?
C2 C3 C4 N1 . . . . 179.0(2) ?
O2' C3 C4 N1 . . . . 16.0(14) ?
O2 C3 C4 N1 . . . . -17.9(14) ?
C8 N1 C4 C5 . . . . -177.8(2) ?
C9 N1 C4 C5 . . . . 0.1(3) ?
C8 N1 C4 C3 . . . . 2.1(3) ?
C9 N1 C4 C3 . . . . -180.0(2) ?
C3 C4 C5 C6 . . . . 0.8(4) ?
N1 C4 C5 C6 . . . . -179.3(2) ?
C2 C1 C6 C5 . . . . -0.5(4) ?
Cl1 C1 C6 C5 . . . . -179.6(2) ?
C4 C5 C6 C1 . . . . 0.0(4) ?
C3 O2 C7 O2' . . . . 60.5(13) ?
C3 O2 C7 C8 . . . . -34(3) ?
C3 O2' C7 O2 . . . . -69.5(14) ?
C3 O2' C7 C8 . . . . 34(3) ?
C4 N1 C8 O1 . . . . 178.0(2) ?
C9 N1 C8 O1 . . . . 0.1(4) ?
C4 N1 C8 C7 . . . . -2.3(4) ?
C9 N1 C8 C7 . . . . 179.8(2) ?
O2 C7 C8 O1 . . . . -160.9(16) ?
O2' C7 C8 O1 . . . . 164.1(14) ?
O2 C7 C8 N1 . . . . 19.4(17) ?
O2' C7 C8 N1 . . . . -15.6(15) ?
C8 N1 C9 C10 . . . . 100.5(3) ?
C4 N1 C9 C10 . . . . -77.4(3) ?
N1 C9 C10 C11 . . . . -25.9(3) ?
N1 C9 C10 C15 . . . . 155.7(2) ?
C15 C10 C11 C12 . . . . -0.3(4) ?
C9 C10 C11 C12 . . . . -178.7(3) ?
C10 C11 C12 C13 . . . . 0.6(4) ?
C11 C12 C13 C14 . . . . -0.8(5) ?
C12 C13 C14 C15 . . . . 0.7(5) ?
C11 C10 C15 C14 . . . . 0.2(4) ?
C9 C10 C15 C14 . . . . 178.6(2) ?
C13 C14 C15 C10 . . . . -0.4(4) ?
